data_2208801
loop_
_publ_author_name
'Schuy, Andrea'
'Ruschewitz, Uwe'

_publ_section_title
;
 Poly[\m~4~-isonicotinato-\m~3~-nitrato-barium(II)]
;
_journal_issue 5
_journal_name_full 'Acta Crystallographica Section E'
_journal_page_first m992
_journal_page_last m993
_journal_paper_doi 10.1107/S1600536806012268
_journal_volume 62
_journal_year 2006
_chemical_formula_iupac '[Ba (C6 H4 N O2) (N O3)]'
_chemical_formula_moiety 'C6 H4 Ba N2 O5'
_chemical_formula_sum 'C6 H4 Ba N2 O5'
_chemical_formula_weight 321.45
_chemical_name_systematic
;
Poly[\m~4~-isonicotinato-\m~3~-nitrato-barium(II)]
;
_space_group_IT_number 2
_symmetry_cell_setting triclinic
_symmetry_space_group_name_Hall '-P 1'
_symmetry_space_group_name_H-M 'P -1'
_atom_sites_solution_hydrogens geom
_atom_sites_solution_primary direct
_atom_sites_solution_secondary difmap
_audit_creation_method SHELXL-97
_cell_angle_alpha 93.525(15)
_cell_angle_beta 106.058(14)
_cell_angle_gamma 96.254(15)
_cell_formula_units_Z 2
_cell_length_a 5.6416(10)
_cell_length_b 8.0487(15)
_cell_length_c 9.7998(18)
_cell_measurement_reflns_used 6816
_cell_measurement_temperature 295(2)
_cell_measurement_theta_max 32.2
_cell_measurement_theta_min 2.1
_cell_volume 423.12(14)
_computing_cell_refinement X-AREA
_computing_data_collection 'X-AREA (Stoe & Cie, 2001)'
_computing_data_reduction X-AREA
_computing_molecular_graphics 'DIAMOND (Brandenburg, 2004)'
_computing_publication_material SHELXL97
_computing_structure_refinement 'SHELXL97 (Sheldrick, 1997)'
_computing_structure_solution 'SIR92 (Altomare <i>et al.</i>,  1993)'
_diffrn_ambient_temperature 295(2)
_diffrn_measured_fraction_theta_full 0.979
_diffrn_measured_fraction_theta_max 0.979
_diffrn_measurement_device_type 'Stoe IPDS-II'
_diffrn_measurement_method '\w and \f'
_diffrn_radiation_monochromator graphite
_diffrn_radiation_source 'fine-focus sealed tube'
_diffrn_radiation_type MoK\a
_diffrn_radiation_wavelength 0.71073
_diffrn_reflns_av_R_equivalents 0.0400
_diffrn_reflns_av_sigmaI/netI 0.0350
_diffrn_reflns_limit_h_max 8
_diffrn_reflns_limit_h_min -7
_diffrn_reflns_limit_k_max 11
_diffrn_reflns_limit_k_min -12
_diffrn_reflns_limit_l_max 14
_diffrn_reflns_limit_l_min -14
_diffrn_reflns_number 6949
_diffrn_reflns_theta_full 32.17
_diffrn_reflns_theta_max 32.17
_diffrn_reflns_theta_min 2.17
_diffrn_standards_decay_% 0
_diffrn_standards_interval_count 0
_diffrn_standards_interval_time 0
_diffrn_standards_number 0
_exptl_absorpt_coefficient_mu 4.691
_exptl_absorpt_correction_T_max 0.6702
_exptl_absorpt_correction_T_min 0.3668
_exptl_absorpt_correction_type numerical
_exptl_absorpt_process_details
;
[X-RED32 (Stoe & Cie, 2001) after optimizing the crystal shape using
X-SHAPE (Stoe & Cie, 1999)
;
_exptl_crystal_colour colourless
_exptl_crystal_density_diffrn 2.523
_exptl_crystal_density_method 'not measured'
_exptl_crystal_description column
_exptl_crystal_F_000 300
_exptl_crystal_size_max 0.7
_exptl_crystal_size_mid 0.3
_exptl_crystal_size_min 0.2
_refine_diff_density_max 1.811
_refine_diff_density_min -1.337
_refine_ls_extinction_coef 0.080(3)
_refine_ls_extinction_expression Fc^*^=kFc[1+0.001xFc^2^\l^3^/sin(2\q)]^-1/4^
_refine_ls_extinction_method SHELXL97
_refine_ls_goodness_of_fit_ref 1.121
_refine_ls_hydrogen_treatment constr
_refine_ls_matrix_type full
_refine_ls_number_parameters 129
_refine_ls_number_reflns 2928
_refine_ls_number_restraints 0
_refine_ls_restrained_S_all 1.121
_refine_ls_R_factor_all 0.0358
_refine_ls_R_factor_gt 0.0309
_refine_ls_shift/su_max 0.001
_refine_ls_shift/su_mean 0.000
_refine_ls_structure_factor_coef Fsqd
_refine_ls_weighting_details 'calc w=1/[\s^2^(Fo^2^)+(0.0237P)^2^+1.55P] where P=(Fo^2^+2Fc^2^)/3'
_refine_ls_weighting_scheme calc
_refine_ls_wR_factor_gt 0.0700
_refine_ls_wR_factor_ref 0.0740
_reflns_number_gt 2604
_reflns_number_total 2928
_reflns_threshold_expression I>2\s(I)
_cod_data_source_file bt2044.cif
_cod_data_source_block I
_cod_original_cell_volume 423.12(13)
_cod_database_code 2208801
_cod_database_fobs_code 2208801

loop_
_symmetry_equiv_pos_as_xyz
'x, y, z'
'-x, -y, -z'

loop_
_atom_site_type_symbol
_atom_site_label
_atom_site_fract_x
_atom_site_fract_y
_atom_site_fract_z
_atom_site_U_iso_or_equiv
_atom_site_adp_type
_atom_site_calc_flag
_atom_site_refinement_flags
_atom_site_occupancy
Ba Ba1 0.31305(4) 0.21683(3) 0.05085(2) 0.02090(9) Uani d . 1
O O11 -0.4910(6) 0.1001(4) -0.1503(3) 0.0304(6) Uani d . 1
O O12 -0.1046(5) 0.0703(4) -0.1524(3) 0.0272(6) Uani d . 1
C C1 -0.3143(7) 0.1165(5) -0.2062(4) 0.0223(6) Uani d . 1
C C2 -0.3644(7) 0.1824(5) -0.3511(4) 0.0215(6) Uani d . 1
C C6 -0.5678(8) 0.2636(6) -0.4066(4) 0.0280(8) Uani d . 1
H H6 -0.6694 0.2920 -0.3509 0.034(7) Uiso calc R 1
C C4 -0.2805(8) 0.1869(6) -0.5777(4) 0.0308(8) Uani d . 1
H H4 -0.1801 0.1616 -0.6350 0.034(7) Uiso calc R 1
C C3 -0.2142(7) 0.1470(6) -0.4371(4) 0.0265(7) Uani d . 1
H H3 -0.0712 0.0972 -0.4012 0.034(7) Uiso calc R 1
C C5 -0.6179(8) 0.3021(6) -0.5468(4) 0.0312(8) Uani d . 1
H H5 -0.7523 0.3602 -0.5823 0.034(7) Uiso calc R 1
N N1 -0.4837(7) 0.2604(5) -0.6342(4) 0.0305(7) Uani d . 1
N N2 -0.1035(6) 0.4325(4) 0.1387(3) 0.0241(6) Uani d . 1
O O21 -0.2884(6) 0.5109(4) 0.1280(4) 0.0357(7) Uani d . 1
O O23 -0.1332(6) 0.2758(4) 0.1359(4) 0.0326(6) Uani d . 1
O O22 0.1083(6) 0.5084(5) 0.1506(4) 0.0386(7) Uani d . 1

loop_
_atom_site_aniso_label
_atom_site_aniso_U_11
_atom_site_aniso_U_22
_atom_site_aniso_U_33
_atom_site_aniso_U_12
_atom_site_aniso_U_13
_atom_site_aniso_U_23
Ba1 0.02277(12) 0.02352(12) 0.01804(12) 0.00532(7) 0.00710(7) 0.00460(7)
O11 0.0343(15) 0.0373(16) 0.0250(13) 0.0068(12) 0.0157(12) 0.0064(12)
O12 0.0262(13) 0.0304(14) 0.0230(12) 0.0043(11) 0.0030(10) 0.0056(11)
C1 0.0278(17) 0.0226(16) 0.0168(14) 0.0027(13) 0.0068(13) 0.0030(12)
C2 0.0254(16) 0.0211(15) 0.0172(14) 0.0006(12) 0.0052(12) 0.0029(12)
C6 0.0301(19) 0.032(2) 0.0231(17) 0.0081(15) 0.0081(14) 0.0044(14)
C4 0.033(2) 0.041(2) 0.0203(16) 0.0034(17) 0.0103(15) 0.0070(15)
C3 0.0259(17) 0.035(2) 0.0197(15) 0.0064(15) 0.0067(13) 0.0059(14)
C5 0.034(2) 0.033(2) 0.0241(18) 0.0081(17) 0.0025(16) 0.0071(15)
N1 0.0348(18) 0.0328(18) 0.0210(15) 0.0007(14) 0.0044(13) 0.0049(13)
N2 0.0268(15) 0.0278(15) 0.0180(13) 0.0074(12) 0.0054(11) 0.0040(11)
O21 0.0378(17) 0.0366(17) 0.0398(17) 0.0184(14) 0.0157(14) 0.0129(14)
O23 0.0387(16) 0.0240(14) 0.0383(16) 0.0066(12) 0.0146(14) 0.0064(12)
O22 0.0313(16) 0.0370(17) 0.0455(19) -0.0032(13) 0.0114(14) -0.0003(14)

loop_
_atom_type_symbol
_atom_type_description
_atom_type_scat_dispersion_real
_atom_type_scat_dispersion_imag
_atom_type_scat_source
C C 0.0033 0.0016 'International Tables Vol C Tables 4.2.6.8 and 6.1.1.4'
H H 0.0000 0.0000 'International Tables Vol C Tables 4.2.6.8 and 6.1.1.4'
N N 0.0061 0.0033 'International Tables Vol C Tables 4.2.6.8 and 6.1.1.4'
O O 0.0106 0.0060 'International Tables Vol C Tables 4.2.6.8 and 6.1.1.4'
Ba Ba -0.3244 2.2819 'International Tables Vol C Tables 4.2.6.8 and 6.1.1.4'

loop_
_geom_angle_atom_site_label_1
_geom_angle_atom_site_label_2
_geom_angle_atom_site_label_3
_geom_angle_site_symmetry_1
_geom_angle_site_symmetry_3
_geom_angle
O11 Ba1 O12 1_655 . 78.98(10)
O11 Ba1 O12 1_655 2 106.02(9)
O12 Ba1 O12 . 2 70.67(9)
O11 Ba1 O21 1_655 2_565 78.15(9)
O12 Ba1 O21 . 2_565 84.86(10)
O12 Ba1 O21 2 2_565 153.49(9)
O11 Ba1 O23 1_655 . 148.36(10)
O12 Ba1 O23 . . 69.63(9)
O12 Ba1 O23 2 . 67.63(8)
O21 Ba1 O23 2_565 . 94.82(9)
O11 Ba1 O22 1_655 . 143.83(10)
O12 Ba1 O22 . . 98.43(10)
O12 Ba1 O22 2 . 107.00(9)
O21 Ba1 O22 2_565 . 65.71(10)
O23 Ba1 O22 . . 43.09(9)
O11 Ba1 O11 1_655 2 75.48(9)
O12 Ba1 O11 . 2 96.24(9)
O12 Ba1 O11 2 2 45.02(8)
O21 Ba1 O11 2_565 2 152.85(8)
O23 Ba1 O11 . 2 111.06(8)
O22 Ba1 O11 . 2 140.09(9)
O11 Ba1 N1 1_655 1_656 130.54(10)
O12 Ba1 N1 . 1_656 139.25(10)
O12 Ba1 N1 2 1_656 73.76(10)
O21 Ba1 N1 2_565 1_656 123.98(11)
O23 Ba1 N1 . 1_656 78.97(10)
O22 Ba1 N1 . 1_656 73.58(11)
O11 Ba1 N1 2 1_656 71.13(10)
O11 Ba1 O23 1_655 1_655 66.52(10)
O12 Ba1 O23 . 1_655 145.37(9)
O12 Ba1 O23 2 1_655 115.17(8)
O21 Ba1 O23 2_565 1_655 90.72(9)
O23 Ba1 O23 . 1_655 144.99(13)
O22 Ba1 O23 . 1_655 110.95(9)
O11 Ba1 O23 2 1_655 72.99(9)
N1 Ba1 O23 1_656 1_655 69.42(10)
O11 Ba1 O21 1_655 1_655 89.70(10)
O12 Ba1 O21 . 1_655 144.55(9)
O12 Ba1 O21 2 1_655 144.57(9)
O21 Ba1 O21 2_565 1_655 59.85(12)
O23 Ba1 O21 . 1_655 113.59(9)
O22 Ba1 O21 . 1_655 71.48(9)
O11 Ba1 O21 2 1_655 113.41(9)
N1 Ba1 O21 1_656 1_655 71.98(10)
O23 Ba1 O21 1_655 1_655 42.61(8)
O11 Ba1 C1 1_655 2 95.72(10)
O12 Ba1 C1 . 2 88.64(9)
O12 Ba1 C1 2 2 23.45(9)
O21 Ba1 C1 2_565 2 171.80(10)
O23 Ba1 C1 . 2 87.59(9)
O22 Ba1 C1 . 2 120.38(10)
O11 Ba1 C1 2 2 23.48(9)
N1 Ba1 C1 1_656 2 64.16(10)
O23 Ba1 C1 1_655 2 91.79(9)
O21 Ba1 C1 1_655 2 126.14(9)
O11 Ba1 N2 1_655 . 149.01(9)
O12 Ba1 N2 . . 80.74(9)
O12 Ba1 N2 2 . 88.89(8)
O21 Ba1 N2 2_565 . 76.91(8)
O23 Ba1 N2 . . 21.88(8)
O22 Ba1 N2 . . 21.95(9)
O11 Ba1 N2 2 . 130.13(8)
N1 Ba1 N2 1_656 . 79.32(10)
O23 Ba1 N2 1_655 . 131.59(9)
O21 Ba1 N2 1_655 . 93.43(9)
C1 Ba1 N2 2 . 107.00(9)
C1 O11 Ba1 . 1_455 147.0(3)
C1 O11 Ba1 . 2 87.2(2)
Ba1 O11 Ba1 1_455 2 104.52(9)
C1 O12 Ba1 . . 133.3(3)
C1 O12 Ba1 . 2 93.0(2)
Ba1 O12 Ba1 . 2 109.33(9)
O12 C1 O11 . . 123.7(3)
O12 C1 C2 . . 118.3(3)
O11 C1 C2 . . 117.9(3)
O12 C1 Ba1 . 2 63.6(2)
O11 C1 Ba1 . 2 69.3(2)
C2 C1 Ba1 . 2 143.3(2)
C6 C2 C3 . . 118.5(3)
C6 C2 C1 . . 122.2(3)
C3 C2 C1 . . 119.0(3)
C2 C6 C5 . . 118.8(4)
C2 C6 H6 . . 120.6
C5 C6 H6 . . 120.6
N1 C4 C3 . . 122.8(4)
N1 C4 H4 . . 118.6
C3 C4 H4 . . 118.6
C2 C3 C4 . . 119.1(4)
C2 C3 H3 . . 120.5
C4 C3 H3 . . 120.5
N1 C5 C6 . . 123.7(4)
N1 C5 H5 . . 118.2
C6 C5 H5 . . 118.2
C5 N1 C4 . . 117.0(3)
C5 N1 Ba1 . 1_454 123.1(3)
C4 N1 Ba1 . 1_454 116.7(3)
O23 N2 O22 . . 119.5(3)
O23 N2 O21 . . 119.2(4)
O22 N2 O21 . . 121.2(4)
O23 N2 Ba1 . . 61.0(2)
O22 N2 Ba1 . . 61.8(2)
O21 N2 Ba1 . . 161.1(3)
N2 O21 Ba1 . 2_565 115.2(2)
N2 O21 Ba1 . 1_455 98.4(2)
Ba1 O21 Ba1 2_565 1_455 120.15(12)
N2 O23 Ba1 . . 97.1(2)
N2 O23 Ba1 . 1_455 98.9(2)
Ba1 O23 Ba1 . 1_455 144.99(13)
N2 O22 Ba1 . . 96.2(2)

loop_
_geom_bond_atom_site_label_1
_geom_bond_atom_site_label_2
_geom_bond_site_symmetry_2
_geom_bond_distance
_geom_bond_publ_flag
Ba1 O11 1_655 2.682(3) y
Ba1 O12 . 2.724(3) y
Ba1 O12 2 2.838(3) y
Ba1 O21 2_565 2.881(3) y
Ba1 O23 . 2.938(3) y
Ba1 O22 . 2.954(4) y
Ba1 O11 2 2.964(3) y
Ba1 N1 1_656 2.964(4) y
Ba1 O23 1_655 2.978(3) y
Ba1 O21 1_655 2.985(4) y
Ba1 C1 2 3.164(4) ?
Ba1 N2 . 3.332(3) ?
O11 C1 . 1.262(5) ?
O12 C1 . 1.261(5) ?
C1 C2 . 1.511(5) ?
C2 C6 . 1.379(5) ?
C2 C3 . 1.388(5) ?
C6 C5 . 1.386(6) ?
C6 H6 . 0.9300 ?
C4 N1 . 1.344(6) ?
C4 C3 . 1.391(5) ?
C4 H4 . 0.9300 ?
C3 H3 . 0.9300 ?
C5 N1 . 1.341(6) ?
C5 H5 . 0.9300 ?
N2 O23 . 1.251(5) ?
N2 O22 . 1.253(5) ?
N2 O21 . 1.260(4) ?

loop_
_geom_torsion_atom_site_label_1
_geom_torsion_atom_site_label_2
_geom_torsion_atom_site_label_3
_geom_torsion_atom_site_label_4
_geom_torsion_site_symmetry_1
_geom_torsion_site_symmetry_4
_geom_torsion
O11 Ba1 O12 C1 1_655 . -134.6(3)
O12 Ba1 O12 C1 2 . 113.9(4)
O21 Ba1 O12 C1 2_565 . -55.7(3)
O23 Ba1 O12 C1 . . 41.4(3)
O22 Ba1 O12 C1 . . 8.8(3)
O11 Ba1 O12 C1 2 . 151.6(3)
N1 Ba1 O12 C1 1_656 . 83.4(4)
O23 Ba1 O12 C1 1_655 . -139.5(3)
O21 Ba1 O12 C1 1_655 . -61.0(4)
C1 Ba1 O12 C1 2 . 129.3(3)
N2 Ba1 O12 C1 . . 21.8(3)
O11 Ba1 O12 Ba1 1_655 2 111.48(12)
O12 Ba1 O12 Ba1 2 2 0.0
O21 Ba1 O12 Ba1 2_565 2 -169.62(11)
O23 Ba1 O12 Ba1 . 2 -72.54(10)
O22 Ba1 O12 Ba1 . 2 -105.14(11)
O11 Ba1 O12 Ba1 2 2 37.64(11)
N1 Ba1 O12 Ba1 1_656 2 -30.6(2)
O23 Ba1 O12 Ba1 1_655 2 106.57(15)
O21 Ba1 O12 Ba1 1_655 2 -174.94(11)
C1 Ba1 O12 Ba1 2 2 15.39(11)
N2 Ba1 O12 Ba1 . 2 -92.08(11)
Ba1 O12 C1 O11 . . -83.8(5)
Ba1 O12 C1 O11 2 . 36.4(4)
Ba1 O12 C1 C2 . . 101.2(4)
Ba1 O12 C1 C2 2 . -138.5(3)
Ba1 O12 C1 Ba1 . 2 -120.3(3)
Ba1 O11 C1 O12 1_455 . 78.0(6)
Ba1 O11 C1 O12 2 . -34.6(4)
Ba1 O11 C1 C2 1_455 . -107.0(5)
Ba1 O11 C1 C2 2 . 140.3(3)
Ba1 O11 C1 Ba1 1_455 2 112.7(4)
O12 C1 C2 C6 . . -167.9(4)
O11 C1 C2 C6 . . 16.9(6)
Ba1 C1 C2 C6 2 . 109.2(5)
O12 C1 C2 C3 . . 18.2(6)
O11 C1 C2 C3 . . -157.1(4)
Ba1 C1 C2 C3 2 . -64.7(6)
C3 C2 C6 C5 . . 1.8(6)
C1 C2 C6 C5 . . -172.2(4)
C6 C2 C3 C4 . . -3.1(6)
C1 C2 C3 C4 . . 171.1(4)
N1 C4 C3 C2 . . 0.7(7)
C2 C6 C5 N1 . . 2.1(7)
C6 C5 N1 C4 . . -4.4(7)
C6 C5 N1 Ba1 . 1_454 154.9(4)
C3 C4 N1 C5 . . 3.0(7)
C3 C4 N1 Ba1 . 1_454 -157.6(4)
O11 Ba1 N2 O23 1_655 . 106.9(3)
O12 Ba1 N2 O23 . . 57.3(2)
O12 Ba1 N2 O23 2 . -13.3(2)
O21 Ba1 N2 O23 2_565 . 144.1(2)
O22 Ba1 N2 O23 . . -159.4(4)
O11 Ba1 N2 O23 2 . -33.1(3)
N1 Ba1 N2 O23 1_656 . -87.0(2)
O23 Ba1 N2 O23 1_655 . -136.8(3)
O21 Ba1 N2 O23 1_655 . -157.9(2)
C1 Ba1 N2 O23 2 . -28.4(2)
O11 Ba1 N2 O22 1_655 . -93.6(3)
O12 Ba1 N2 O22 . . -143.3(2)
O12 Ba1 N2 O22 2 . 146.1(2)
O21 Ba1 N2 O22 2_565 . -56.5(2)
O23 Ba1 N2 O22 . . 159.4(4)
O11 Ba1 N2 O22 2 . 126.3(2)
N1 Ba1 N2 O22 1_656 . 72.4(2)
O23 Ba1 N2 O22 1_655 . 22.7(3)
O21 Ba1 N2 O22 1_655 . 1.5(2)
C1 Ba1 N2 O22 2 . 131.0(2)
O11 Ba1 N2 O21 1_655 . 10.9(9)
O12 Ba1 N2 O21 . . -38.8(8)
O12 Ba1 N2 O21 2 . -109.4(8)
O21 Ba1 N2 O21 2_565 . 48.1(9)
O23 Ba1 N2 O21 . . -96.1(9)
O22 Ba1 N2 O21 . . 104.5(9)
O11 Ba1 N2 O21 2 . -129.2(8)
N1 Ba1 N2 O21 1_656 . 176.9(9)
O23 Ba1 N2 O21 1_655 . 127.2(8)
O21 Ba1 N2 O21 1_655 . 106.0(8)
C1 Ba1 N2 O21 2 . -124.5(8)
O23 N2 O21 Ba1 . 2_565 -138.6(3)
O22 N2 O21 Ba1 . 2_565 40.6(5)
Ba1 N2 O21 Ba1 . 2_565 -53.2(9)
O23 N2 O21 Ba1 . 1_455 -9.6(4)
O22 N2 O21 Ba1 . 1_455 169.6(3)
Ba1 N2 O21 Ba1 . 1_455 75.9(8)
O22 N2 O23 Ba1 . . -20.9(4)
O21 N2 O23 Ba1 . . 158.4(3)
O22 N2 O23 Ba1 . 1_455 -169.6(3)
O21 N2 O23 Ba1 . 1_455 9.6(4)
Ba1 N2 O23 Ba1 . 1_455 -148.76(18)
O11 Ba1 O23 N2 1_655 . -110.1(3)
O12 Ba1 O23 N2 . . -117.6(2)
O12 Ba1 O23 N2 2 . 165.6(3)
O21 Ba1 O23 N2 2_565 . -34.9(2)
O22 Ba1 O23 N2 . . 11.1(2)
O11 Ba1 O23 N2 2 . 153.4(2)
N1 Ba1 O23 N2 1_656 . 88.8(2)
O23 Ba1 O23 N2 1_655 . 63.2(3)
O21 Ba1 O23 N2 1_655 . 24.2(3)
C1 Ba1 O23 N2 2 . 152.9(2)
O11 Ba1 O23 Ba1 1_655 1_455 6.7(3)
O12 Ba1 O23 Ba1 . 1_455 -0.88(18)
O12 Ba1 O23 Ba1 2 1_455 -77.65(19)
O21 Ba1 O23 Ba1 2_565 1_455 81.8(2)
O22 Ba1 O23 Ba1 . 1_455 127.8(3)
O11 Ba1 O23 Ba1 2 1_455 -89.8(2)
N1 Ba1 O23 Ba1 1_656 1_455 -154.5(2)
O23 Ba1 O23 Ba1 1_655 1_455 180.0
O21 Ba1 O23 Ba1 1_655 1_455 140.93(18)
C1 Ba1 O23 Ba1 2 1_455 -90.3(2)
N2 Ba1 O23 Ba1 . 1_455 116.8(3)
O23 N2 O22 Ba1 . . 20.7(4)
O21 N2 O22 Ba1 . . -158.5(3)
O11 Ba1 O22 N2 1_655 . 119.4(2)
O12 Ba1 O22 N2 . . 36.6(2)
O12 Ba1 O22 N2 2 . -35.7(3)
O21 Ba1 O22 N2 2_565 . 117.1(3)
O23 Ba1 O22 N2 . . -11.1(2)
O11 Ba1 O22 N2 2 . -73.8(3)
N1 Ba1 O22 N2 1_656 . -102.4(2)
O23 Ba1 O22 N2 1_655 . -162.0(2)
O21 Ba1 O22 N2 1_655 . -178.4(3)
C1 Ba1 O22 N2 2 . -56.8(3)
